data_2019784
loop_
_publ_author_name
'Li, Qiang'
'Wang, Hui-Ting'
'Zhou, Lin'

_publ_section_title
;
 A new three-dimensional Cd^II^ supramolecular framework constructed from
 the 1-[(1<i>H</i>-tetrazol-5-yl)methyl]-1,4-diazoniabicyclo[2.2.2]octane
 ligand
;
_journal_coeditor_code LF3001
_journal_issue 2
_journal_name_full 'Acta Crystallographica Section C'
_journal_page_first
;
;
_journal_paper_doi 10.1107/S2053229614028009
_journal_volume 71
_journal_year 2015
_chemical_formula_iupac '[Cd2 (C8 H16 N6)2 Cl8]'
_chemical_formula_moiety 'C16 H32 Cd2 Cl8 N12'
_chemical_formula_sum 'C16 H32 Cd2 Cl8 N12'
_chemical_formula_weight 900.96
_chemical_name_systematic
Di-\m-chlorido-bis(trichlorido{1-[(1<i>H</i>-tetrazol-5-yl-\k<i>N</i>^2^)methyl]-1,4-diazoniabicyclo[2.2.2]octane}cadmium(II))
_space_group_IT_number 2
_symmetry_cell_setting triclinic
_symmetry_space_group_name_Hall '-P 1'
_symmetry_space_group_name_H-M 'P -1'
_atom_sites_solution_hydrogens geom
_atom_sites_solution_primary direct
_atom_sites_solution_secondary difmap
_audit_creation_method SHELXL97
_cell_angle_alpha 96.90(3)
_cell_angle_beta 98.16(3)
_cell_angle_gamma 96.51(3)
_cell_formula_units_Z 1
_cell_length_a 8.0015(16)
_cell_length_b 9.5135(19)
_cell_length_c 9.846(2)
_cell_measurement_reflns_used 4863
_cell_measurement_temperature 293(2)
_cell_measurement_theta_max 27.47
_cell_measurement_theta_min 3.08
_cell_volume 730.0(3)
_computing_cell_refinement
;
CrystalClear (Rigaku, 2005)
;
_computing_data_collection
;
CrystalClear (Rigaku, 2005)
;
_computing_data_reduction
;
CrystalClear (Rigaku, 2005)
;
_computing_molecular_graphics
;
DIAMOND (Brandenburg & Putz, 2005)
;
_computing_publication_material
;
SHELXL97 (Sheldrick, 2008)
;
_computing_structure_refinement
;
SHELXL97 (Sheldrick, 2008)
;
_computing_structure_solution
;
SHELXS97 (Sheldrick, 2008)
;
_diffrn_ambient_temperature 293(2)
_diffrn_measured_fraction_theta_full 0.981
_diffrn_measured_fraction_theta_max 0.981
_diffrn_measurement_device_type 'Rigaku SCXmini'
_diffrn_measurement_method \w
_diffrn_radiation_monochromator graphite
_diffrn_radiation_source 'fine-focus sealed tube'
_diffrn_radiation_type MoK\a
_diffrn_radiation_wavelength 0.71073
_diffrn_reflns_av_R_equivalents 0.0236
_diffrn_reflns_av_sigmaI/netI 0.0368
_diffrn_reflns_limit_h_max 9
_diffrn_reflns_limit_h_min -9
_diffrn_reflns_limit_k_max 11
_diffrn_reflns_limit_k_min -10
_diffrn_reflns_limit_l_max 10
_diffrn_reflns_limit_l_min -11
_diffrn_reflns_number 4252
_diffrn_reflns_theta_full 25.00
_diffrn_reflns_theta_max 25.00
_diffrn_reflns_theta_min 3.08
_diffrn_standards_decay_% 0
_diffrn_standards_interval_count 180
_diffrn_standards_interval_time 9
_diffrn_standards_number 3
_exptl_absorpt_coefficient_mu 2.222
_exptl_absorpt_correction_T_max 0.613
_exptl_absorpt_correction_T_min 0.542
_exptl_absorpt_correction_type multi-scan
_exptl_absorpt_process_details
;
(CrystalClear; Rigaku, 2005)
;
_exptl_crystal_colour colourless
_exptl_crystal_density_diffrn 2.049
_exptl_crystal_density_method 'not measured'
_exptl_crystal_description block
_exptl_crystal_F_000 444
_exptl_crystal_size_max 0.28
_exptl_crystal_size_mid 0.26
_exptl_crystal_size_min 0.22
_refine_diff_density_max 0.451
_refine_diff_density_min -0.571
_refine_ls_extinction_method none
_refine_ls_goodness_of_fit_ref 1.032
_refine_ls_hydrogen_treatment constr
_refine_ls_matrix_type full
_refine_ls_number_parameters 172
_refine_ls_number_reflns 2525
_refine_ls_number_restraints 0
_refine_ls_restrained_S_all 1.032
_refine_ls_R_factor_all 0.0319
_refine_ls_R_factor_gt 0.0279
_refine_ls_shift/su_max 0.001
_refine_ls_shift/su_mean 0.000
_refine_ls_structure_factor_coef Fsqd
_refine_ls_weighting_details 'calc w = 1/[\s^2^(Fo^2^)+(0.0576P)^2^+0.0000P] where P=(Fo^2^+2Fc^2^)/3'
_refine_ls_weighting_scheme calc
_refine_ls_wR_factor_gt 0.0843
_refine_ls_wR_factor_ref 0.0863
_reflns_number_gt 2311
_reflns_number_total 2525
_reflns_threshold_expression I>2\s(I)
_cod_data_source_file lf3001sup1.cif
_cod_data_source_block I
_cod_database_code 2019784
_cod_database_fobs_code 2019784

loop_
_symmetry_equiv_pos_as_xyz
'x, y, z'
'-x, -y, -z'

loop_
_atom_site_type_symbol
_atom_site_label
_atom_site_fract_x
_atom_site_fract_y
_atom_site_fract_z
_atom_site_U_iso_or_equiv
_atom_site_adp_type
_atom_site_calc_flag
_atom_site_refinement_flags
_atom_site_occupancy
_atom_site_symmetry_multiplicity
Cd Cd1 0.41362(3) 0.83531(3) 0.36660(3) 0.02203(13) Uani d . 1 1
Cl Cl2 0.14222(15) 0.66282(12) 0.28128(13) 0.0460(3) Uani d . 1 1
Cl Cl3 0.50886(12) 0.68132(10) 0.55779(10) 0.0267(2) Uani d . 1 1
Cl Cl4 0.27680(11) 1.01294(9) 0.52583(9) 0.0223(2) Uani d . 1 1
Cl Cl1 0.38534(12) 0.97879(10) 0.16651(9) 0.0259(2) Uani d . 1 1
N N1 0.8427(4) 0.2694(3) 0.1852(3) 0.0171(6) Uani d . 1 1
N N2 1.1189(4) 0.1882(3) 0.2814(3) 0.0216(7) Uani d . 1 1
H H2C 1.2190 0.1593 0.3162 0.026 Uiso calc R 1 1
N N5 0.5974(5) 0.6738(3) 0.2266(4) 0.0304(8) Uani d . 1 1
N N4 0.6664(5) 0.6863(4) 0.1158(4) 0.0322(8) Uani d . 1 1
N N3 0.7086(4) 0.5585(3) 0.0632(3) 0.0284(8) Uani d . 1 1
N N6 0.5969(4) 0.5367(3) 0.2467(3) 0.0258(7) Uani d . 1 1
H H6C 0.5594 0.4993 0.3137 0.031 Uiso calc R 1 1
C C4 0.8996(5) 0.3361(4) 0.3345(4) 0.0241(8) Uani d . 1 1
H H4C 0.9292 0.4384 0.3390 0.029 Uiso calc R 1 1
H H4D 0.8074 0.3193 0.3872 0.029 Uiso calc R 1 1
C C3 1.0522(5) 0.2714(5) 0.3958(4) 0.0300(9) Uani d . 1 1
H H3A 1.1399 0.3464 0.4446 0.036 Uiso calc R 1 1
H H3B 1.0195 0.2091 0.4613 0.036 Uiso calc R 1 1
C C5 0.9927(5) 0.0588(4) 0.2205(4) 0.0283(9) Uani d . 1 1
H H5A 0.9839 -0.0068 0.2881 0.034 Uiso calc R 1 1
H H5B 1.0294 0.0097 0.1400 0.034 Uiso calc R 1 1
C C6 0.8203(5) 0.1091(4) 0.1790(4) 0.0239(8) Uani d . 1 1
H H6A 0.7713 0.0648 0.0858 0.029 Uiso calc R 1 1
H H6B 0.7431 0.0807 0.2414 0.029 Uiso calc R 1 1
C C7 0.6731(5) 0.3100(4) 0.1270(4) 0.0233(8) Uani d . 1 1
H H7A 0.6484 0.2745 0.0287 0.028 Uiso calc R 1 1
H H7B 0.5855 0.2630 0.1709 0.028 Uiso calc R 1 1
C C8 0.6639(5) 0.4681(4) 0.1462(4) 0.0208(8) Uani d . 1 1
C C1 0.9790(5) 0.3126(4) 0.1010(4) 0.0232(8) Uani d . 1 1
H H1A 0.9856 0.4140 0.0945 0.028 Uiso calc R 1 1
H H1B 0.9515 0.2606 0.0079 0.028 Uiso calc R 1 1
C C2 1.1492(5) 0.2788(4) 0.1717(4) 0.0276(9) Uani d . 1 1
H H2A 1.2066 0.2289 0.1040 0.033 Uiso calc R 1 1
H H2B 1.2214 0.3669 0.2126 0.033 Uiso calc R 1 1

loop_
_atom_site_aniso_label
_atom_site_aniso_U_11
_atom_site_aniso_U_22
_atom_site_aniso_U_33
_atom_site_aniso_U_12
_atom_site_aniso_U_13
_atom_site_aniso_U_23
Cd1 0.02316(18) 0.02035(19) 0.02214(18) 0.00287(12) 0.00121(12) 0.00406(12)
Cl2 0.0435(7) 0.0366(6) 0.0481(7) -0.0149(5) -0.0060(5) 0.0008(5)
Cl3 0.0239(5) 0.0261(5) 0.0323(5) 0.0033(4) 0.0050(4) 0.0120(4)
Cl4 0.0216(5) 0.0228(5) 0.0235(5) 0.0039(4) 0.0048(4) 0.0045(4)
Cl1 0.0263(5) 0.0317(5) 0.0213(5) 0.0070(4) 0.0031(4) 0.0071(4)
N1 0.0159(15) 0.0164(15) 0.0194(15) 0.0035(12) 0.0029(12) 0.0028(12)
N2 0.0141(15) 0.0285(17) 0.0245(16) 0.0093(13) 0.0024(12) 0.0081(14)
N5 0.034(2) 0.0280(19) 0.0318(19) 0.0085(15) 0.0067(15) 0.0085(15)
N4 0.037(2) 0.033(2) 0.033(2) 0.0102(16) 0.0135(16) 0.0150(16)
N3 0.0314(19) 0.0296(18) 0.0300(18) 0.0142(15) 0.0103(15) 0.0114(15)
N6 0.0320(19) 0.0242(17) 0.0254(17) 0.0090(14) 0.0081(14) 0.0114(14)
C4 0.0196(19) 0.035(2) 0.0175(18) 0.0066(17) 0.0024(15) 0.0008(16)
C3 0.024(2) 0.044(3) 0.023(2) 0.0123(18) 0.0026(16) 0.0026(18)
C5 0.024(2) 0.024(2) 0.037(2) 0.0055(16) 0.0035(17) 0.0032(18)
C6 0.024(2) 0.0171(19) 0.028(2) 0.0005(15) -0.0030(16) 0.0058(16)
C7 0.0161(18) 0.026(2) 0.027(2) 0.0058(15) -0.0017(15) 0.0019(16)
C8 0.0174(18) 0.0250(19) 0.0209(19) 0.0087(15) 0.0006(14) 0.0041(15)
C1 0.022(2) 0.027(2) 0.025(2) 0.0052(16) 0.0106(16) 0.0102(16)
C2 0.0192(19) 0.032(2) 0.036(2) 0.0056(16) 0.0099(17) 0.0118(18)

loop_
_atom_type_symbol
_atom_type_description
_atom_type_scat_dispersion_real
_atom_type_scat_dispersion_imag
_atom_type_scat_source
C C 0.0033 0.0016 'International Tables Vol C Tables 4.2.6.8 and 6.1.1.4'
H H 0.0000 0.0000 'International Tables Vol C Tables 4.2.6.8 and 6.1.1.4'
Cd Cd -0.8075 1.2024 'International Tables Vol C Tables 4.2.6.8 and 6.1.1.4'
Cl Cl 0.1484 0.1585 'International Tables Vol C Tables 4.2.6.8 and 6.1.1.4'
N N 0.0061 0.0033 'International Tables Vol C Tables 4.2.6.8 and 6.1.1.4'

loop_
_geom_angle_atom_site_label_1
_geom_angle_atom_site_label_2
_geom_angle_atom_site_label_3
_geom_angle_site_symmetry_3
_geom_angle
_geom_angle_publ_flag
Cl1 Cd1 Cl2 . 96.12(5) y
Cl1 Cd1 Cl3 . 167.29(3) ?
Cl2 Cd1 Cl3 . 91.36(4) ?
Cl1 Cd1 Cl4 . 93.78(4) y
Cl2 Cd1 Cl4 . 95.79(4) ?
Cl3 Cd1 Cl4 . 95.67(4) ?
Cl1 Cd1 N5 . 87.86(8) y
Cl2 Cd1 N5 . 92.52(8) y
Cl3 Cd1 N5 . 81.54(8) ?
Cl4 Cd1 N5 . 171.30(8) ?
Cl1 Cd1 Cl4 2_676 91.07(4) y
Cl2 Cd1 Cl4 2_676 171.51(4) y
Cl3 Cd1 Cl4 2_676 80.78(4) y
Cl4 Cd1 Cl4 2_676 88.23(4) y
N5 Cd1 Cl4 2_676 83.19(8) y
Cd1 Cl4 Cd1 2_676 91.77(4) y
C7 N1 C1 . 111.5(3) ?
C7 N1 C6 . 107.0(3) ?
C1 N1 C6 . 108.8(3) ?
C7 N1 C4 . 111.7(3) ?
C1 N1 C4 . 109.1(3) ?
C6 N1 C4 . 108.7(3) ?
C2 N2 C3 . 110.1(3) ?
C2 N2 C5 . 109.8(3) ?
C3 N2 C5 . 109.6(3) ?
C2 N2 H2C . 109.1 ?
C3 N2 H2C . 109.1 ?
C5 N2 H2C . 109.1 ?
N4 N5 N6 . 106.0(3) ?
N4 N5 Cd1 . 133.3(3) ?
N6 N5 Cd1 . 118.9(2) ?
N5 N4 N3 . 110.5(3) ?
C8 N3 N4 . 105.8(3) ?
C8 N6 N5 . 108.8(3) ?
C8 N6 H6C . 125.6 ?
N5 N6 H6C . 125.6 ?
C3 C4 N1 . 109.6(3) ?
C3 C4 H4C . 109.8 ?
N1 C4 H4C . 109.8 ?
C3 C4 H4D . 109.8 ?
N1 C4 H4D . 109.8 ?
H4C C4 H4D . 108.2 ?
N2 C3 C4 . 108.8(3) ?
N2 C3 H3A . 109.9 ?
C4 C3 H3A . 109.9 ?
N2 C3 H3B . 109.9 ?
C4 C3 H3B . 109.9 ?
H3A C3 H3B . 108.3 ?
N2 C5 C6 . 108.0(3) ?
N2 C5 H5A . 110.1 ?
C6 C5 H5A . 110.1 ?
N2 C5 H5B . 110.1 ?
C6 C5 H5B . 110.1 ?
H5A C5 H5B . 108.4 ?
N1 C6 C5 . 109.8(3) ?
N1 C6 H6A . 109.7 ?
C5 C6 H6A . 109.7 ?
N1 C6 H6B . 109.7 ?
C5 C6 H6B . 109.7 ?
H6A C6 H6B . 108.2 ?
C8 C7 N1 . 114.2(3) ?
C8 C7 H7A . 108.7 ?
N1 C7 H7A . 108.7 ?
C8 C7 H7B . 108.7 ?
N1 C7 H7B . 108.7 ?
H7A C7 H7B . 107.6 ?
N3 C8 N6 . 108.9(3) ?
N3 C8 C7 . 126.4(3) ?
N6 C8 C7 . 124.6(3) ?
N1 C1 C2 . 108.7(3) ?
N1 C1 H1A . 110.0 ?
C2 C1 H1A . 110.0 ?
N1 C1 H1B . 110.0 ?
C2 C1 H1B . 110.0 ?
H1A C1 H1B . 108.3 ?
N2 C2 C1 . 109.4(3) ?
N2 C2 H2A . 109.8 ?
C1 C2 H2A . 109.8 ?
N2 C2 H2B . 109.8 ?
C1 C2 H2B . 109.8 ?
H2A C2 H2B . 108.3 ?

loop_
_geom_bond_atom_site_label_1
_geom_bond_atom_site_label_2
_geom_bond_site_symmetry_2
_geom_bond_distance
_geom_bond_publ_flag
Cd1 Cl1 . 2.5270(11) y
Cd1 Cl2 . 2.5411(14) y
Cd1 Cl3 . 2.6036(12) y
Cd1 Cl4 . 2.6043(12) y
Cd1 N5 . 2.646(4) y
Cd1 Cl4 2_676 2.7237(14) y
Cl4 Cd1 2_676 2.7237(13) ?
N1 C7 . 1.507(4) y
N1 C1 . 1.511(4) y
N1 C6 . 1.509(4) ?
N1 C4 . 1.513(5) y
N2 C2 . 1.490(5) ?
N2 C3 . 1.495(5) ?
N2 C5 . 1.504(5) ?
N2 H2C . 0.9100 ?
N5 N4 . 1.302(5) ?
N5 N6 . 1.343(4) ?
N4 N3 . 1.361(5) ?
N3 C8 . 1.311(5) ?
N6 C8 . 1.330(5) ?
N6 H6C . 0.8600 ?
C4 C3 . 1.511(5) ?
C4 H4C . 0.9700 ?
C4 H4D . 0.9700 ?
C3 H3A . 0.9700 ?
C3 H3B . 0.9700 ?
C5 C6 . 1.528(5) ?
C5 H5A . 0.9700 ?
C5 H5B . 0.9700 ?
C6 H6A . 0.9700 ?
C6 H6B . 0.9700 ?
C7 C8 . 1.505(5) ?
C7 H7A . 0.9700 ?
C7 H7B . 0.9700 ?
C1 C2 . 1.525(5) ?
C1 H1A . 0.9700 ?
C1 H1B . 0.9700 ?
C2 H2A . 0.9700 ?
C2 H2B . 0.9700 ?

loop_
_geom_hbond_atom_site_label_D
_geom_hbond_atom_site_label_H
_geom_hbond_atom_site_label_A
_geom_hbond_site_symmetry_A
_geom_hbond_distance_DH
_geom_hbond_distance_HA
_geom_hbond_distance_DA
_geom_hbond_angle_DHA
N2 H2C Cl1 1_645 0.91 2.71 3.301(3) 123.3
N2 H2C Cl3 2_766 0.91 2.57 3.205(3) 127.2
N2 H2C Cl4 1_645 0.91 2.64 3.278(3) 127.6
N6 H6C Cl3 2_666 0.86 2.31 3.122(3) 156.4
C4 H4C Cl2 1_655 0.97 2.74 3.608(4) 148.8
C4 H4D Cl3 2_666 0.97 2.66 3.569(4) 155.9
C6 H6A Cl1 2_665 0.97 2.58 3.521(4) 163.0
C6 H6B Cl4 2_666 0.97 2.58 3.412(4) 144.5

loop_
_geom_torsion_atom_site_label_1
_geom_torsion_atom_site_label_2
_geom_torsion_atom_site_label_3
_geom_torsion_atom_site_label_4
_geom_torsion_site_symmetry_1
_geom_torsion_site_symmetry_4
_geom_torsion
Cl1 Cd1 Cl4 Cd1 . 2_676 -90.95(4)
Cl2 Cd1 Cl4 Cd1 . 2_676 172.50(3)
Cl3 Cd1 Cl4 Cd1 . 2_676 80.55(4)
Cl4 Cd1 Cl4 Cd1 2_676 2_676 0.0
Cl1 Cd1 N5 N4 . . 11.4(4)
Cl2 Cd1 N5 N4 . . 107.4(4)
Cl3 Cd1 N5 N4 . . -161.6(4)
Cl1 Cd1 N5 N6 . . -151.3(3)
Cl2 Cd1 N5 N6 . . -55.2(3)
Cl3 Cd1 N5 N6 . . 35.8(3)
N6 N5 N4 N3 . . 0.7(4)
Cd1 N5 N4 N3 . . -163.5(3)
N5 N4 N3 C8 . . -0.4(4)
N4 N5 N6 C8 . . -0.8(4)
Cd1 N5 N6 C8 . . 166.1(2)
C7 N1 C4 C3 . . 169.7(3)
C1 N1 C4 C3 . . -66.7(4)
C6 N1 C4 C3 . . 51.8(4)
C2 N2 C3 C4 . . 52.6(4)
C5 N2 C3 C4 . . -68.3(4)
N1 C4 C3 N2 . . 12.4(4)
C2 N2 C5 C6 . . -67.3(4)
C3 N2 C5 C6 . . 53.8(4)
C7 N1 C6 C5 . . 173.3(3)
C1 N1 C6 C5 . . 52.7(4)
C4 N1 C6 C5 . . -66.0(4)
N2 C5 C6 N1 . . 11.6(4)
C1 N1 C7 C8 . . -70.5(4)
C6 N1 C7 C8 . . 170.6(3)
C4 N1 C7 C8 . . 51.8(4)
N4 N3 C8 N6 . . -0.1(4)
N4 N3 C8 C7 . . 175.5(3)
N5 N6 C8 N3 . . 0.6(4)
N5 N6 C8 C7 . . -175.1(3)
N1 C7 C8 N3 . . 86.8(5)
N1 C7 C8 N6 . . -98.2(4)
C7 N1 C1 C2 . . 175.7(3)
C6 N1 C1 C2 . . -66.4(4)
C4 N1 C1 C2 . . 52.0(4)
C3 N2 C2 C1 . . -67.1(4)
C5 N2 C2 C1 . . 53.7(4)
N1 C1 C2 N2 . . 11.8(4)
